data_2226117
loop_
_publ_author_name
'Ather, Abdul Qayyum'
'Tahir, M. Nawaz'
'Khan, Misbahul Ain'
'Athar, Muhammad Makshoof'

_publ_section_title
;
 <i>N</i>-Phenyl-6-(1<i>H</i>-pyrazol-1-yl)pyridazin-3-amine
;
_journal_coeditor_code GK2271
_journal_issue 6
_journal_name_full 'Acta Crystallographica Section E'
_journal_page_first o1327
_journal_paper_doi 10.1107/S1600536810016697
_journal_volume 66
_journal_year 2010
_chemical_formula_iupac 'C13 H11 N5'
_chemical_formula_moiety 'C13 H11 N5'
_chemical_formula_sum 'C13 H11 N5'
_chemical_formula_weight 237.27
_chemical_name_systematic
;
<i>N</i>-Phenyl-6-(1<i>H</i>-pyrazol-1-yl)pyridazin-3-amine
;
_space_group_IT_number 61
_symmetry_cell_setting orthorhombic
_symmetry_space_group_name_Hall '-P 2ac 2ab'
_symmetry_space_group_name_H-M 'P b c a'
_atom_sites_solution_hydrogens geom
_atom_sites_solution_primary direct
_atom_sites_solution_secondary difmap
_audit_creation_method SHELXL-97
_cell_angle_alpha 90.00
_cell_angle_beta 90.00
_cell_angle_gamma 90.00
_cell_formula_units_Z 8
_cell_length_a 11.3533(7)
_cell_length_b 9.4214(5)
_cell_length_c 21.6603(14)
_cell_measurement_reflns_used 2920
_cell_measurement_temperature 296(2)
_cell_measurement_theta_max 27.88
_cell_measurement_theta_min 2.60
_cell_volume 2316.9(2)
_computing_cell_refinement 'SAINT (Bruker, 2007)'
_computing_data_collection 'APEX2 (Bruker, 2007)'
_computing_data_reduction 'SAINT (Bruker, 2007)'
_computing_molecular_graphics 'ORTEP-3 for Windows (Farrugia, 1997) and PLATON (Spek, 2009)'
_computing_publication_material
;
WinGx (Farrugia, 1999) and PLATON (Spek, 2009)
;
_computing_structure_refinement 'SHELXL97 (Sheldrick, 2008)'
_computing_structure_solution 'SHELXS97 (Sheldrick, 2008)'
_diffrn_ambient_temperature 296(2)
_diffrn_detector_area_resol_mean 7.50
_diffrn_measured_fraction_theta_full 0.994
_diffrn_measured_fraction_theta_max 0.994
_diffrn_measurement_device_type 'Bruker Kappa APEXII CCD'
_diffrn_measurement_method '\w scan'
_diffrn_radiation_monochromator graphite
_diffrn_radiation_source 'fine-focus sealed tube'
_diffrn_radiation_type MoK\a
_diffrn_radiation_wavelength 0.71073
_diffrn_reflns_av_R_equivalents 0.0446
_diffrn_reflns_av_sigmaI/netI 0.0481
_diffrn_reflns_limit_h_max 14
_diffrn_reflns_limit_h_min -14
_diffrn_reflns_limit_k_max 8
_diffrn_reflns_limit_k_min -12
_diffrn_reflns_limit_l_max 28
_diffrn_reflns_limit_l_min -17
_diffrn_reflns_number 10085
_diffrn_reflns_theta_full 27.88
_diffrn_reflns_theta_max 27.88
_diffrn_reflns_theta_min 2.60
_diffrn_standards_decay_% 0
_diffrn_standards_interval_count 0
_diffrn_standards_interval_time 0
_diffrn_standards_number 0
_exptl_absorpt_coefficient_mu 0.088
_exptl_absorpt_correction_T_max 0.988
_exptl_absorpt_correction_T_min 0.982
_exptl_absorpt_correction_type multi-scan
_exptl_absorpt_process_details '(SADABS; Bruker, 2005)'
_exptl_crystal_colour 'pale brown'
_exptl_crystal_density_diffrn 1.360
_exptl_crystal_density_method 'not measured'
_exptl_crystal_description prismatic
_exptl_crystal_F_000 992
_exptl_crystal_size_max 0.30
_exptl_crystal_size_mid 0.22
_exptl_crystal_size_min 0.18
_refine_diff_density_max 0.126
_refine_diff_density_min -0.149
_refine_ls_extinction_method none
_refine_ls_goodness_of_fit_ref 0.993
_refine_ls_hydrogen_treatment constr
_refine_ls_matrix_type full
_refine_ls_number_parameters 163
_refine_ls_number_reflns 2754
_refine_ls_number_restraints 0
_refine_ls_restrained_S_all 0.993
_refine_ls_R_factor_all 0.1000
_refine_ls_R_factor_gt 0.0454
_refine_ls_shift/su_max 0.000
_refine_ls_shift/su_mean 0.000
_refine_ls_structure_factor_coef Fsqd
_refine_ls_weighting_details 'calc w=1/[\s^2^(Fo^2^)+(0.0546P)^2^+0.0495P] where P=(Fo^2^+2Fc^2^)/3'
_refine_ls_weighting_scheme calc
_refine_ls_wR_factor_gt 0.0975
_refine_ls_wR_factor_ref 0.1188
_reflns_number_gt 1571
_reflns_number_total 2754
_reflns_threshold_expression I>2sigma(I)
_cod_data_source_file gk2271.cif
_cod_data_source_block I
_cod_database_code 2226117
_cod_database_fobs_code 2226117

loop_
_symmetry_equiv_pos_site_id
_symmetry_equiv_pos_as_xyz
1 x,y,z
2 1/2-x,-y,1/2+z
3 1/2+x,1/2-y,-z
4 -x,1/2+y,1/2-z
5 -x,-y,-z
6 1/2+x,y,1/2-z
7 1/2-x,1/2+y,z
8 x,1/2-y,1/2+z

loop_
_atom_site_type_symbol
_atom_site_label
_atom_site_fract_x
_atom_site_fract_y
_atom_site_fract_z
_atom_site_U_iso_or_equiv
_atom_site_adp_type
_atom_site_calc_flag
_atom_site_refinement_flags
_atom_site_occupancy
_atom_site_disorder_assembly
_atom_site_disorder_group
C C1 0.22072(14) -0.09114(16) 0.11333(7) 0.0450(4) Uani d . 1 . .
C C2 0.17051(16) -0.18861(17) 0.07303(8) 0.0588(5) Uani d . 1 . .
H H2 0.0892 -0.2008 0.0729 0.071 Uiso calc R 1 . .
C C3 0.23913(19) -0.2677(2) 0.03321(9) 0.0685(5) Uani d . 1 . .
H H3 0.2040 -0.3327 0.0066 0.082 Uiso calc R 1 . .
C C4 0.35859(18) -0.2505(2) 0.03286(9) 0.0676(5) Uani d . 1 . .
H H4 0.4052 -0.3027 0.0059 0.081 Uiso calc R 1 . .
C C5 0.40882(17) -0.1552(2) 0.07273(9) 0.0694(5) Uani d . 1 . .
H H5 0.4902 -0.1440 0.0727 0.083 Uiso calc R 1 . .
C C6 0.34133(15) -0.07516(18) 0.11315(9) 0.0579(5) Uani d . 1 . .
H H6 0.3772 -0.0112 0.1399 0.069 Uiso calc R 1 . .
C C7 0.15904(13) 0.08370(16) 0.19601(7) 0.0432(4) Uani d . 1 . .
C C8 0.05780(14) 0.14252(16) 0.22366(8) 0.0499(4) Uani d . 1 . .
H H8 -0.0169 0.1139 0.2113 0.060 Uiso calc R 1 . .
C C9 0.07086(14) 0.24049(17) 0.26820(8) 0.0499(4) Uani d . 1 . .
H H9 0.0066 0.2824 0.2876 0.060 Uiso calc R 1 . .
C C10 0.18694(13) 0.27585(16) 0.28379(7) 0.0422(4) Uani d . 1 . .
C C11 0.31668(15) 0.42876(18) 0.34775(9) 0.0561(5) Uani d . 1 . .
H H11 0.3892 0.4055 0.3305 0.067 Uiso calc R 1 . .
C C12 0.29780(17) 0.52176(19) 0.39459(9) 0.0608(5) Uani d . 1 . .
H H12 0.3537 0.5748 0.4159 0.073 Uiso calc R 1 . .
C C13 0.17754(17) 0.52036(18) 0.40374(8) 0.0596(5) Uani d . 1 . .
H H13 0.1392 0.5750 0.4333 0.072 Uiso calc R 1 . .
N N1 0.14245(11) -0.01684(14) 0.15110(6) 0.0493(4) Uani d . 1 . .
H H1 0.0698 -0.0383 0.1450 0.059 Uiso calc R 1 . .
N N2 0.26728(11) 0.12101(13) 0.21296(6) 0.0473(4) Uani d . 1 . .
N N3 0.27965(11) 0.22007(14) 0.25801(6) 0.0468(3) Uani d . 1 . .
N N4 0.21109(11) 0.37648(13) 0.33089(6) 0.0452(3) Uani d . 1 . .
N N5 0.12287(12) 0.43206(15) 0.36555(7) 0.0558(4) Uani d . 1 . .

loop_
_atom_site_aniso_label
_atom_site_aniso_U_11
_atom_site_aniso_U_22
_atom_site_aniso_U_33
_atom_site_aniso_U_12
_atom_site_aniso_U_13
_atom_site_aniso_U_23
C1 0.0436(9) 0.0463(9) 0.0452(9) 0.0013(7) -0.0012(8) 0.0076(8)
C2 0.0529(10) 0.0656(11) 0.0579(11) -0.0040(9) -0.0040(9) -0.0029(10)
C3 0.0790(14) 0.0682(12) 0.0583(12) -0.0014(11) -0.0065(11) -0.0114(10)
C4 0.0691(14) 0.0739(13) 0.0599(12) 0.0118(11) 0.0068(10) -0.0065(10)
C5 0.0490(11) 0.0843(13) 0.0748(13) 0.0052(10) 0.0041(10) -0.0132(12)
C6 0.0465(10) 0.0645(11) 0.0627(12) -0.0005(9) 0.0009(9) -0.0095(9)
C7 0.0336(8) 0.0461(9) 0.0499(9) -0.0005(7) -0.0016(7) 0.0067(8)
C8 0.0290(8) 0.0585(10) 0.0621(11) -0.0005(7) -0.0047(8) -0.0022(9)
C9 0.0313(8) 0.0592(10) 0.0593(11) 0.0049(7) 0.0002(8) -0.0038(9)
C10 0.0340(8) 0.0457(9) 0.0468(9) 0.0011(7) -0.0031(7) 0.0051(8)
C11 0.0400(9) 0.0635(11) 0.0648(12) -0.0036(8) -0.0072(8) -0.0002(10)
C12 0.0606(12) 0.0602(11) 0.0617(12) -0.0044(9) -0.0155(10) -0.0052(10)
C13 0.0632(12) 0.0617(11) 0.0540(11) 0.0092(9) -0.0080(10) -0.0076(9)
N1 0.0329(7) 0.0563(8) 0.0585(9) -0.0031(6) -0.0016(6) -0.0046(7)
N2 0.0337(7) 0.0552(8) 0.0531(8) -0.0003(6) -0.0012(6) -0.0023(7)
N3 0.0308(7) 0.0557(8) 0.0539(8) 0.0006(6) -0.0015(6) -0.0007(7)
N4 0.0347(7) 0.0517(8) 0.0491(8) 0.0031(6) -0.0038(6) 0.0038(7)
N5 0.0435(8) 0.0649(9) 0.0589(10) 0.0100(7) 0.0008(7) -0.0042(8)

loop_
_atom_type_symbol
_atom_type_description
_atom_type_scat_dispersion_real
_atom_type_scat_dispersion_imag
_atom_type_scat_source
C C 0.0033 0.0016 'International Tables Vol C Tables 4.2.6.8 and 6.1.1.4'
H H 0.0000 0.0000 'International Tables Vol C Tables 4.2.6.8 and 6.1.1.4'
N N 0.0061 0.0033 'International Tables Vol C Tables 4.2.6.8 and 6.1.1.4'

loop_
_geom_angle_atom_site_label_1
_geom_angle_atom_site_label_2
_geom_angle_atom_site_label_3
_geom_angle_site_symmetry_1
_geom_angle_site_symmetry_3
_geom_angle
_geom_angle_publ_flag
C6 C1 C2 . . 118.58(16) ?
C6 C1 N1 . . 125.41(15) ?
C2 C1 N1 . . 116.01(15) ?
C3 C2 C1 . . 121.18(18) ?
C3 C2 H2 . . 119.4 ?
C1 C2 H2 . . 119.4 ?
C4 C3 C2 . . 119.97(18) ?
C4 C3 H3 . . 120.0 ?
C2 C3 H3 . . 120.0 ?
C3 C4 C5 . . 119.20(18) ?
C3 C4 H4 . . 120.4 ?
C5 C4 H4 . . 120.4 ?
C4 C5 C6 . . 121.63(18) ?
C4 C5 H5 . . 119.2 ?
C6 C5 H5 . . 119.2 ?
C1 C6 C5 . . 119.44(17) ?
C1 C6 H6 . . 120.3 ?
C5 C6 H6 . . 120.3 ?
N2 C7 N1 . . 120.37(14) ?
N2 C7 C8 . . 122.16(15) ?
N1 C7 C8 . . 117.46(14) ?
C9 C8 C7 . . 119.03(15) ?
C9 C8 H8 . . 120.5 ?
C7 C8 H8 . . 120.5 ?
C8 C9 C10 . . 116.13(15) ?
C8 C9 H9 . . 121.9 ?
C10 C9 H9 . . 121.9 ?
N3 C10 C9 . . 124.14(15) ?
N3 C10 N4 . . 114.93(13) ?
C9 C10 N4 . . 120.92(14) ?
N4 C11 C12 . . 107.35(16) ?
N4 C11 H11 . . 126.3 ?
C12 C11 H11 . . 126.3 ?
C11 C12 C13 . . 104.92(16) ?
C11 C12 H12 . . 127.5 ?
C13 C12 H12 . . 127.5 ?
N5 C13 C12 . . 112.29(16) ?
N5 C13 H13 . . 123.9 ?
C12 C13 H13 . . 123.9 ?
C7 N1 C1 . . 132.45(13) ?
C7 N1 H1 . . 113.8 ?
C1 N1 H1 . . 113.8 ?
C7 N2 N3 . . 118.41(13) ?
C10 N3 N2 . . 120.13(13) ?
C11 N4 N5 . . 111.46(14) ?
C11 N4 C10 . . 127.68(14) ?
N5 N4 C10 . . 120.86(13) ?
C13 N5 N4 . . 103.98(14) ?

loop_
_geom_bond_atom_site_label_1
_geom_bond_atom_site_label_2
_geom_bond_site_symmetry_2
_geom_bond_distance
_geom_bond_publ_flag
C1 C6 . 1.378(2) ?
C1 C2 . 1.389(2) ?
C1 N1 . 1.3961(19) ?
C2 C3 . 1.381(2) ?
C2 H2 . 0.9300 ?
C3 C4 . 1.366(3) ?
C3 H3 . 0.9300 ?
C4 C5 . 1.370(2) ?
C4 H4 . 0.9300 ?
C5 C6 . 1.387(2) ?
C5 H5 . 0.9300 ?
C6 H6 . 0.9300 ?
C7 N2 . 1.3300(18) ?
C7 N1 . 1.371(2) ?
C7 C8 . 1.410(2) ?
C8 C9 . 1.343(2) ?
C8 H8 . 0.9300 ?
C9 C10 . 1.401(2) ?
C9 H9 . 0.9300 ?
C10 N3 . 1.3022(19) ?
C10 N4 . 1.4194(19) ?
C11 N4 . 1.3465(19) ?
C11 C12 . 1.358(2) ?
C11 H11 . 0.9300 ?
C12 C13 . 1.380(3) ?
C12 H12 . 0.9300 ?
C13 N5 . 1.327(2) ?
C13 H13 . 0.9300 ?
N1 H1 . 0.8600 ?
N2 N3 . 1.3574(17) ?
N4 N5 . 1.3570(17) ?

loop_
_geom_hbond_atom_site_label_D
_geom_hbond_atom_site_label_H
_geom_hbond_atom_site_label_A
_geom_hbond_site_symmetry_A
_geom_hbond_distance_DH
_geom_hbond_distance_HA
_geom_hbond_distance_DA
_geom_hbond_angle_DHA
_geom_hbond_publ_flag
N1 H1 N5 4_545 0.86 2.22 3.071(2) 173 yes
C6 H6 N2 . 0.93 2.37 2.966(3) 122 yes
C8 H8 N3 6_455 0.93 2.60 3.265(2) 129 yes

loop_
_geom_torsion_atom_site_label_1
_geom_torsion_atom_site_label_2
_geom_torsion_atom_site_label_3
_geom_torsion_atom_site_label_4
_geom_torsion_site_symmetry_1
_geom_torsion_site_symmetry_2
_geom_torsion_site_symmetry_3
_geom_torsion_site_symmetry_4
_geom_torsion
_geom_torsion_publ_flag
C6 C1 C2 C3 . . . . -0.4(2) ?
N1 C1 C2 C3 . . . . 179.63(15) ?
C1 C2 C3 C4 . . . . -0.2(3) ?
C2 C3 C4 C5 . . . . 0.6(3) ?
C3 C4 C5 C6 . . . . -0.5(3) ?
C2 C1 C6 C5 . . . . 0.5(3) ?
N1 C1 C6 C5 . . . . -179.48(15) ?
C4 C5 C6 C1 . . . . -0.1(3) ?
N2 C7 C8 C9 . . . . 0.6(2) ?
N1 C7 C8 C9 . . . . 179.46(14) ?
C7 C8 C9 C10 . . . . -0.3(2) ?
C8 C9 C10 N3 . . . . 0.0(2) ?
C8 C9 C10 N4 . . . . -179.01(13) ?
N4 C11 C12 C13 . . . . 0.03(19) ?
C11 C12 C13 N5 . . . . 0.2(2) ?
N2 C7 N1 C1 . . . . -4.1(3) ?
C8 C7 N1 C1 . . . . 177.09(15) ?
C6 C1 N1 C7 . . . . -1.0(3) ?
C2 C1 N1 C7 . . . . 178.96(16) ?
N1 C7 N2 N3 . . . . -179.41(13) ?
C8 C7 N2 N3 . . . . -0.6(2) ?
C9 C10 N3 N2 . . . . 0.0(2) ?
N4 C10 N3 N2 . . . . 179.08(12) ?
C7 N2 N3 C10 . . . . 0.3(2) ?
C12 C11 N4 N5 . . . . -0.26(19) ?
C12 C11 N4 C10 . . . . 179.96(14) ?
N3 C10 N4 C11 . . . . 6.3(2) ?
C9 C10 N4 C11 . . . . -174.63(16) ?
N3 C10 N4 N5 . . . . -173.47(13) ?
C9 C10 N4 N5 . . . . 5.6(2) ?
C12 C13 N5 N4 . . . . -0.37(19) ?
C11 N4 N5 C13 . . . . 0.39(18) ?
C10 N4 N5 C13 . . . . -179.82(14) ?

loop_
_cod_related_entry_id
_cod_related_entry_database
_cod_related_entry_code
1 ChemSpider 24745047
